data_7242889
loop_
_publ_author_name
'Wang, Kai-Kai'
'Li, Yan-Li'
'Guo, Dong-Guang'
'Pan, Peng-Tao'
'Sun, Aili'
'Chen, Rongxiang'

_publ_section_title
;
 Synthesis of spiro[4.4]thiadiazole derivatives via double 1,3-dipolar
 cycloaddition of hydrazonyl chlorides with carbon disulfide
;
_journal_issue 30
_journal_name_full 'RSC Advances'
_journal_page_first 18404
_journal_page_last 18407
_journal_paper_doi 10.1039/D1RA03229A
_journal_volume 11
_journal_year 2021
_chemical_formula_sum 'C27 H18 Br2 N4 S2'
_chemical_formula_weight 622.39
_space_group_crystal_system triclinic
_space_group_IT_number 2
_space_group_name_Hall '-P 1'
_space_group_name_H-M_alt 'P -1'
_atom_sites_solution_hydrogens geom
_audit_creation_method SHELXL-2014/7
_audit_update_record
;
2020-11-02 deposited with the CCDC.	2021-05-17 downloaded from the CCDC.
;
_cell_angle_alpha 109.965(2)
_cell_angle_beta 95.868(2)
_cell_angle_gamma 95.134(2)
_cell_formula_units_Z 2
_cell_length_a 7.8533(10)
_cell_length_b 11.2055(14)
_cell_length_c 14.9614(18)
_cell_measurement_reflns_used 2604
_cell_measurement_temperature 273(2)
_cell_measurement_theta_max 26.69
_cell_measurement_theta_min 2.63
_cell_volume 1220.1(3)
_computing_cell_refinement 'Bruker SMART'
_computing_data_collection 'Bruker SMART'
_computing_data_reduction 'Bruker SAINT'
_computing_molecular_graphics 'Bruker SHELXTL'
_computing_publication_material 'Bruker SHELXTL'
_computing_structure_refinement 'SHELXL-2014/7 (Sheldrick, 2014)'
_computing_structure_solution 'Bruker SHELXTL'
_diffrn_ambient_temperature 273(2)
_diffrn_measured_fraction_theta_full 0.992
_diffrn_measured_fraction_theta_max 0.992
_diffrn_measurement_device_type 'CCD area detector'
_diffrn_measurement_method 'phi and omega scans'
_diffrn_radiation_type MoK\a
_diffrn_radiation_wavelength 0.71073
_diffrn_reflns_av_R_equivalents 0.0222
_diffrn_reflns_av_unetI/netI 0.0423
_diffrn_reflns_Laue_measured_fraction_full 0.992
_diffrn_reflns_Laue_measured_fraction_max 0.992
_diffrn_reflns_limit_h_max 9
_diffrn_reflns_limit_h_min -9
_diffrn_reflns_limit_k_max 13
_diffrn_reflns_limit_k_min -11
_diffrn_reflns_limit_l_max 17
_diffrn_reflns_limit_l_min -16
_diffrn_reflns_number 6270
_diffrn_reflns_point_group_measured_fraction_full 0.992
_diffrn_reflns_point_group_measured_fraction_max 0.992
_diffrn_reflns_theta_full 24.999
_diffrn_reflns_theta_max 24.999
_diffrn_reflns_theta_min 2.823
_exptl_absorpt_coefficient_mu 3.519
_exptl_absorpt_correction_type none
_exptl_crystal_colour colorless
_exptl_crystal_density_diffrn 1.694
_exptl_crystal_description block
_exptl_crystal_F_000 620
_exptl_crystal_size_max 0.260
_exptl_crystal_size_mid 0.250
_exptl_crystal_size_min 0.240
_refine_diff_density_max 0.469
_refine_diff_density_min -0.546
_refine_diff_density_rms 0.089
_refine_ls_extinction_method none
_refine_ls_goodness_of_fit_ref 0.947
_refine_ls_hydrogen_treatment constr
_refine_ls_matrix_type full
_refine_ls_number_parameters 316
_refine_ls_number_reflns 4262
_refine_ls_number_restraints 0
_refine_ls_restrained_S_all 0.947
_refine_ls_R_factor_all 0.0518
_refine_ls_R_factor_gt 0.0333
_refine_ls_shift/su_max 0.001
_refine_ls_shift/su_mean 0.000
_refine_ls_structure_factor_coef Fsqd
_refine_ls_weighting_details 'w=1/[\s^2^(Fo^2^)+(0.0590P)^2^+0.0946P] where P=(Fo^2^+2Fc^2^)/3'
_refine_ls_weighting_scheme calc
_refine_ls_wR_factor_gt 0.0863
_refine_ls_wR_factor_ref 0.0924
_reflns_Friedel_coverage 0.000
_reflns_number_gt 3282
_reflns_number_total 4262
_reflns_threshold_expression 'I > 2\s(I)'
_cod_data_source_file d1ra03229a2.cif
_cod_data_source_block 1
_cod_database_code 7242889
_shelx_shelxl_version_number 2014/7
_shelx_space_group_comment
; 
The symmetry employed for this shelxl refinement is uniquely defined 
by the following loop, which should always be used as a source of 
symmetry information in preference to the above space-group names. 
They are only intended as comments. 
;
_shelx_estimated_absorpt_t_min 0.461
_shelx_estimated_absorpt_t_max 0.486

loop_
_space_group_symop_operation_xyz
'x, y, z'
'-x, -y, -z'

loop_
_atom_site_label
_atom_site_type_symbol
_atom_site_fract_x
_atom_site_fract_y
_atom_site_fract_z
_atom_site_U_iso_or_equiv
_atom_site_adp_type
_atom_site_occupancy
_atom_site_site_symmetry_order
_atom_site_calc_flag
_atom_site_refinement_flags_posn
_atom_site_refinement_flags_adp
_atom_site_refinement_flags_occupancy
_atom_site_disorder_assembly
_atom_site_disorder_group
Br1 Br 0.75629(5) 1.02405(4) 1.01470(2) 0.05943(15) Uani 1 1 d . . . . .
Br2 Br -0.35244(5) 0.63294(4) -0.02985(3) 0.06739(16) Uani 1 1 d . . . . .
C1 C 0.7097(4) 0.9418(3) 0.8798(2) 0.0377(7) Uani 1 1 d . . . . .
C2 C 0.5965(4) 0.9879(3) 0.8274(2) 0.0433(8) Uani 1 1 d . . . . .
H2 H 0.5441 1.0593 0.8580 0.052 Uiso 1 1 calc R U . . .
C3 C 0.5610(4) 0.9279(3) 0.7294(2) 0.0393(7) Uani 1 1 d . . . . .
H3 H 0.4847 0.9592 0.6939 0.047 Uiso 1 1 calc R U . . .
C4 C 0.6376(3) 0.8213(3) 0.68296(19) 0.0285(6) Uani 1 1 d . . . . .
C5 C 0.7523(4) 0.7768(3) 0.73676(19) 0.0336(7) Uani 1 1 d . . . . .
H5 H 0.8048 0.7055 0.7064 0.040 Uiso 1 1 calc R U . . .
C6 C 0.7893(4) 0.8372(3) 0.8351(2) 0.0380(7) Uani 1 1 d . . . . .
H6 H 0.8675 0.8075 0.8708 0.046 Uiso 1 1 calc R U . . .
C7 C 0.5983(3) 0.7570(3) 0.57806(19) 0.0300(6) Uani 1 1 d . . . . .
C8 C 0.6643(3) 0.4986(3) 0.37895(19) 0.0285(6) Uani 1 1 d . . . . .
C9 C 0.6106(4) 0.4410(3) 0.28039(19) 0.0349(7) Uani 1 1 d . . . . .
H9 H 0.5283 0.4747 0.2502 0.042 Uiso 1 1 calc R U . . .
C10 C 0.6789(4) 0.3346(3) 0.2276(2) 0.0410(8) Uani 1 1 d . . . . .
H10 H 0.6428 0.2972 0.1618 0.049 Uiso 1 1 calc R U . . .
C11 C 0.7995(4) 0.2832(3) 0.2708(2) 0.0485(8) Uani 1 1 d . . . . .
H11 H 0.8456 0.2115 0.2346 0.058 Uiso 1 1 calc R U . . .
C12 C 0.8519(4) 0.3379(3) 0.3678(2) 0.0496(9) Uani 1 1 d . . . . .
H12 H 0.9330 0.3025 0.3972 0.060 Uiso 1 1 calc R U . . .
C13 C 0.7858(4) 0.4451(3) 0.4222(2) 0.0383(7) Uani 1 1 d . . . . .
H13 H 0.8228 0.4816 0.4880 0.046 Uiso 1 1 calc R U . . .
C14 C 0.4904(3) 0.6836(3) 0.39921(19) 0.0293(6) Uani 1 1 d . . . . .
C15 C 0.2850(4) 0.6556(3) 0.24913(19) 0.0303(6) Uani 1 1 d . . . . .
C16 C 0.1341(4) 0.6411(3) 0.17824(19) 0.0328(7) Uani 1 1 d . . . . .
C17 C 0.1486(4) 0.6878(3) 0.1042(2) 0.0476(9) Uani 1 1 d . . . . .
H17 H 0.2563 0.7221 0.0968 0.057 Uiso 1 1 calc R U . . .
C18 C 0.0052(4) 0.6840(3) 0.0415(2) 0.0513(9) Uani 1 1 d . . . . .
H18 H 0.0151 0.7169 -0.0073 0.062 Uiso 1 1 calc R U . . .
C19 C -0.1533(4) 0.6305(3) 0.0520(2) 0.0437(8) Uani 1 1 d . . . . .
C20 C -0.1702(4) 0.5786(3) 0.1221(2) 0.0432(8) Uani 1 1 d . . . . .
H20 H -0.2768 0.5397 0.1269 0.052 Uiso 1 1 calc R U . . .
C21 C -0.0257(4) 0.5854(3) 0.1852(2) 0.0375(7) Uani 1 1 d . . . . .
H21 H -0.0361 0.5516 0.2335 0.045 Uiso 1 1 calc R U . . .
C22 C 0.7170(4) 0.7929(3) 0.3326(2) 0.0318(6) Uani 1 1 d . . . . .
C23 C 0.8489(4) 0.8042(3) 0.4049(2) 0.0413(8) Uani 1 1 d . . . . .
H23 H 0.8309 0.7661 0.4500 0.050 Uiso 1 1 calc R U . . .
C24 C 1.0085(4) 0.8726(3) 0.4098(3) 0.0508(9) Uani 1 1 d . . . . .
H24 H 1.0969 0.8796 0.4584 0.061 Uiso 1 1 calc R U . . .
C25 C 1.0371(5) 0.9295(4) 0.3448(3) 0.0594(10) Uani 1 1 d . . . . .
H25 H 1.1442 0.9752 0.3488 0.071 Uiso 1 1 calc R U . . .
C26 C 0.9060(5) 0.9188(4) 0.2731(3) 0.0590(10) Uani 1 1 d . . . . .
H26 H 0.9251 0.9578 0.2286 0.071 Uiso 1 1 calc R U . . .
C27 C 0.7456(4) 0.8506(3) 0.2662(2) 0.0442(8) Uani 1 1 d . . . . .
H27 H 0.6580 0.8439 0.2172 0.053 Uiso 1 1 calc R U . . .
N1 N 0.6495(3) 0.6496(2) 0.53361(15) 0.0302(5) Uani 1 1 d . . . . .
N2 N 0.5977(3) 0.6074(2) 0.43619(15) 0.0312(5) Uani 1 1 d . . . . .
N3 N 0.5547(3) 0.7185(2) 0.32233(16) 0.0317(5) Uani 1 1 d . . . . .
N4 N 0.4327(3) 0.7140(2) 0.24796(16) 0.0332(6) Uani 1 1 d . . . . .
S1 S 0.47847(10) 0.82384(8) 0.50737(5) 0.0389(2) Uani 1 1 d . . . . .
S2 S 0.27146(9) 0.60033(8) 0.34453(5) 0.0372(2) Uani 1 1 d . . . . .

loop_
_atom_site_aniso_label
_atom_site_aniso_U_11
_atom_site_aniso_U_22
_atom_site_aniso_U_33
_atom_site_aniso_U_23
_atom_site_aniso_U_13
_atom_site_aniso_U_12
Br1 0.0622(3) 0.0732(3) 0.02822(18) 0.00143(17) 0.00170(15) 0.0057(2)
Br2 0.0506(2) 0.0862(3) 0.0677(3) 0.0436(2) -0.02773(19) -0.0041(2)
C1 0.0385(17) 0.0411(19) 0.0268(15) 0.0044(14) 0.0042(13) 0.0019(14)
C2 0.0481(19) 0.042(2) 0.0372(17) 0.0066(15) 0.0112(14) 0.0193(15)
C3 0.0395(17) 0.045(2) 0.0338(16) 0.0125(15) 0.0030(13) 0.0156(15)
C4 0.0283(14) 0.0315(16) 0.0256(14) 0.0081(12) 0.0076(11) 0.0068(12)
C5 0.0333(16) 0.0382(18) 0.0292(15) 0.0107(13) 0.0038(12) 0.0104(13)
C6 0.0358(17) 0.046(2) 0.0323(16) 0.0151(15) -0.0011(13) 0.0074(15)
C7 0.0259(14) 0.0351(18) 0.0312(15) 0.0154(13) 0.0006(12) 0.0053(13)
C8 0.0270(14) 0.0287(16) 0.0305(14) 0.0109(13) 0.0043(11) 0.0049(12)
C9 0.0359(16) 0.0398(19) 0.0275(15) 0.0103(14) -0.0006(12) 0.0081(14)
C10 0.0390(17) 0.044(2) 0.0318(16) 0.0041(15) 0.0021(13) 0.0048(15)
C11 0.0445(19) 0.046(2) 0.0467(19) 0.0019(16) 0.0085(15) 0.0193(16)
C12 0.0457(19) 0.052(2) 0.050(2) 0.0134(17) 0.0032(16) 0.0259(17)
C13 0.0352(16) 0.046(2) 0.0327(16) 0.0117(15) -0.0005(13) 0.0138(15)
C14 0.0304(15) 0.0323(17) 0.0283(14) 0.0153(13) 0.0004(11) 0.0062(12)
C15 0.0354(16) 0.0311(17) 0.0255(14) 0.0122(13) -0.0012(12) 0.0070(13)
C16 0.0373(16) 0.0333(17) 0.0271(14) 0.0116(13) -0.0022(12) 0.0050(13)
C17 0.0389(18) 0.063(2) 0.0447(18) 0.0309(18) -0.0078(14) -0.0067(16)
C18 0.056(2) 0.063(2) 0.0396(18) 0.0330(18) -0.0127(15) -0.0062(18)
C19 0.0423(18) 0.046(2) 0.0388(17) 0.0161(15) -0.0136(14) 0.0017(15)
C20 0.0357(17) 0.050(2) 0.0427(18) 0.0189(16) -0.0043(14) -0.0014(15)
C21 0.0419(18) 0.0428(19) 0.0295(15) 0.0171(14) -0.0008(13) 0.0034(14)
C22 0.0300(15) 0.0270(16) 0.0370(16) 0.0083(13) 0.0067(12) 0.0062(12)
C23 0.0329(16) 0.048(2) 0.0386(17) 0.0110(15) 0.0014(13) 0.0036(14)
C24 0.0323(18) 0.048(2) 0.058(2) 0.0041(18) -0.0007(16) 0.0029(15)
C25 0.039(2) 0.049(2) 0.084(3) 0.017(2) 0.013(2) -0.0033(17)
C26 0.058(2) 0.047(2) 0.083(3) 0.034(2) 0.024(2) 0.0040(18)
C27 0.0405(18) 0.041(2) 0.058(2) 0.0247(17) 0.0083(15) 0.0115(15)
N1 0.0316(13) 0.0357(15) 0.0229(12) 0.0106(11) -0.0013(10) 0.0073(11)
N2 0.0366(13) 0.0343(14) 0.0228(11) 0.0102(10) -0.0032(10) 0.0133(11)
N3 0.0280(12) 0.0409(15) 0.0291(12) 0.0187(11) -0.0025(10) 0.0017(11)
N4 0.0324(14) 0.0386(15) 0.0283(12) 0.0140(11) -0.0032(10) 0.0035(11)
S1 0.0461(5) 0.0396(5) 0.0322(4) 0.0120(3) 0.0002(3) 0.0205(4)
S2 0.0301(4) 0.0506(5) 0.0357(4) 0.0246(4) -0.0033(3) 0.0014(3)

loop_
_atom_type_symbol
_atom_type_description
_atom_type_scat_dispersion_real
_atom_type_scat_dispersion_imag
_atom_type_scat_source
C C 0.0033 0.0016 'International Tables Vol C Tables 4.2.6.8 and 6.1.1.4'
H H 0.0000 0.0000 'International Tables Vol C Tables 4.2.6.8 and 6.1.1.4'
Br Br -0.2901 2.4595 'International Tables Vol C Tables 4.2.6.8 and 6.1.1.4'
N N 0.0061 0.0033 'International Tables Vol C Tables 4.2.6.8 and 6.1.1.4'
S S 0.1246 0.1234 'International Tables Vol C Tables 4.2.6.8 and 6.1.1.4'

loop_
_geom_angle_atom_site_label_1
_geom_angle_atom_site_label_2
_geom_angle_atom_site_label_3
_geom_angle
_geom_angle_site_symmetry_1
_geom_angle_site_symmetry_3
_geom_angle_publ_flag
C2 C1 C6 120.7(3) . . ?
C2 C1 Br1 119.3(2) . . ?
C6 C1 Br1 120.0(2) . . ?
C1 C2 C3 119.6(3) . . ?
C1 C2 H2 120.2 . . ?
C3 C2 H2 120.2 . . ?
C2 C3 C4 120.8(3) . . ?
C2 C3 H3 119.6 . . ?
C4 C3 H3 119.6 . . ?
C5 C4 C3 118.9(3) . . ?
C5 C4 C7 120.6(3) . . ?
C3 C4 C7 120.5(3) . . ?
C6 C5 C4 120.6(3) . . ?
C6 C5 H5 119.7 . . ?
C4 C5 H5 119.7 . . ?
C1 C6 C5 119.5(3) . . ?
C1 C6 H6 120.2 . . ?
C5 C6 H6 120.2 . . ?
N1 C7 C4 122.5(2) . . ?
N1 C7 S1 116.3(2) . . ?
C4 C7 S1 121.2(2) . . ?
C13 C8 C9 118.5(3) . . ?
C13 C8 N2 119.1(2) . . ?
C9 C8 N2 122.4(2) . . ?
C10 C9 C8 120.3(3) . . ?
C10 C9 H9 119.8 . . ?
C8 C9 H9 119.8 . . ?
C11 C10 C9 120.7(3) . . ?
C11 C10 H10 119.7 . . ?
C9 C10 H10 119.7 . . ?
C12 C11 C10 119.6(3) . . ?
C12 C11 H11 120.2 . . ?
C10 C11 H11 120.2 . . ?
C11 C12 C13 120.8(3) . . ?
C11 C12 H12 119.6 . . ?
C13 C12 H12 119.6 . . ?
C12 C13 C8 120.1(3) . . ?
C12 C13 H13 119.9 . . ?
C8 C13 H13 119.9 . . ?
N2 C14 N3 114.4(2) . . ?
N2 C14 S2 113.41(19) . . ?
N3 C14 S2 103.07(17) . . ?
N2 C14 S1 103.16(17) . . ?
N3 C14 S1 113.06(19) . . ?
S2 C14 S1 109.97(14) . . ?
N4 C15 C16 122.7(2) . . ?
N4 C15 S2 115.8(2) . . ?
C16 C15 S2 121.5(2) . . ?
C21 C16 C17 118.6(3) . . ?
C21 C16 C15 121.3(2) . . ?
C17 C16 C15 120.0(3) . . ?
C18 C17 C16 120.7(3) . . ?
C18 C17 H17 119.6 . . ?
C16 C17 H17 119.6 . . ?
C19 C18 C17 119.1(3) . . ?
C19 C18 H18 120.5 . . ?
C17 C18 H18 120.5 . . ?
C20 C19 C18 121.4(3) . . ?
C20 C19 Br2 119.4(2) . . ?
C18 C19 Br2 119.2(2) . . ?
C19 C20 C21 118.6(3) . . ?
C19 C20 H20 120.7 . . ?
C21 C20 H20 120.7 . . ?
C20 C21 C16 121.5(3) . . ?
C20 C21 H21 119.3 . . ?
C16 C21 H21 119.3 . . ?
C27 C22 C23 119.4(3) . . ?
C27 C22 N3 119.1(3) . . ?
C23 C22 N3 121.5(3) . . ?
C22 C23 C24 119.9(3) . . ?
C22 C23 H23 120.1 . . ?
C24 C23 H23 120.1 . . ?
C25 C24 C23 121.0(3) . . ?
C25 C24 H24 119.5 . . ?
C23 C24 H24 119.5 . . ?
C24 C25 C26 119.3(3) . . ?
C24 C25 H25 120.4 . . ?
C26 C25 H25 120.4 . . ?
C25 C26 C27 121.0(3) . . ?
C25 C26 H26 119.5 . . ?
C27 C26 H26 119.5 . . ?
C22 C27 C26 119.5(3) . . ?
C22 C27 H27 120.2 . . ?
C26 C27 H27 120.2 . . ?
C7 N1 N2 112.4(2) . . ?
N1 N2 C8 117.2(2) . . ?
N1 N2 C14 117.8(2) . . ?
C8 N2 C14 124.8(2) . . ?
N4 N3 C22 116.6(2) . . ?
N4 N3 C14 116.2(2) . . ?
C22 N3 C14 124.0(2) . . ?
C15 N4 N3 112.8(2) . . ?
C7 S1 C14 90.15(13) . . ?
C15 S2 C14 89.77(13) . . ?

loop_
_geom_bond_atom_site_label_1
_geom_bond_atom_site_label_2
_geom_bond_distance
_geom_bond_site_symmetry_2
_geom_bond_publ_flag
Br1 C1 1.890(3) . ?
Br2 C19 1.893(3) . ?
C1 C2 1.375(4) . ?
C1 C6 1.376(4) . ?
C2 C3 1.374(4) . ?
C2 H2 0.9300 . ?
C3 C4 1.386(4) . ?
C3 H3 0.9300 . ?
C4 C5 1.383(4) . ?
C4 C7 1.472(4) . ?
C5 C6 1.380(4) . ?
C5 H5 0.9300 . ?
C6 H6 0.9300 . ?
C7 N1 1.284(4) . ?
C7 S1 1.740(3) . ?
C8 C13 1.390(4) . ?
C8 C9 1.394(4) . ?
C8 N2 1.409(4) . ?
C9 C10 1.375(4) . ?
C9 H9 0.9300 . ?
C10 C11 1.369(4) . ?
C10 H10 0.9300 . ?
C11 C12 1.369(5) . ?
C11 H11 0.9300 . ?
C12 C13 1.380(4) . ?
C12 H12 0.9300 . ?
C13 H13 0.9300 . ?
C14 N2 1.449(3) . ?
C14 N3 1.457(3) . ?
C14 S2 1.844(3) . ?
C14 S1 1.849(3) . ?
C15 N4 1.284(3) . ?
C15 C16 1.465(4) . ?
C15 S2 1.748(3) . ?
C16 C21 1.380(4) . ?
C16 C17 1.388(4) . ?
C17 C18 1.378(4) . ?
C17 H17 0.9300 . ?
C18 C19 1.380(5) . ?
C18 H18 0.9300 . ?
C19 C20 1.373(4) . ?
C20 C21 1.379(4) . ?
C20 H20 0.9300 . ?
C21 H21 0.9300 . ?
C22 C27 1.383(4) . ?
C22 C23 1.383(4) . ?
C22 N3 1.423(3) . ?
C23 C24 1.391(4) . ?
C23 H23 0.9300 . ?
C24 C25 1.359(5) . ?
C24 H24 0.9300 . ?
C25 C26 1.374(5) . ?
C25 H25 0.9300 . ?
C26 C27 1.388(5) . ?
C26 H26 0.9300 . ?
C27 H27 0.9300 . ?
N1 N2 1.374(3) . ?
N3 N4 1.376(3) . ?

loop_
_geom_torsion_atom_site_label_1
_geom_torsion_atom_site_label_2
_geom_torsion_atom_site_label_3
_geom_torsion_atom_site_label_4
_geom_torsion
_geom_torsion_site_symmetry_1
_geom_torsion_site_symmetry_2
_geom_torsion_site_symmetry_3
_geom_torsion_site_symmetry_4
_geom_torsion_publ_flag
C6 C1 C2 C3 0.8(5) . . . . ?
Br1 C1 C2 C3 -179.5(2) . . . . ?
C1 C2 C3 C4 0.2(5) . . . . ?
C2 C3 C4 C5 -0.7(5) . . . . ?
C2 C3 C4 C7 179.6(3) . . . . ?
C3 C4 C5 C6 0.2(4) . . . . ?
C7 C4 C5 C6 179.9(3) . . . . ?
C2 C1 C6 C5 -1.3(5) . . . . ?
Br1 C1 C6 C5 179.0(2) . . . . ?
C4 C5 C6 C1 0.8(5) . . . . ?
C5 C4 C7 N1 9.0(4) . . . . ?
C3 C4 C7 N1 -171.4(3) . . . . ?
C5 C4 C7 S1 -171.0(2) . . . . ?
C3 C4 C7 S1 8.6(4) . . . . ?
C13 C8 C9 C10 -0.8(4) . . . . ?
N2 C8 C9 C10 -179.8(3) . . . . ?
C8 C9 C10 C11 0.4(5) . . . . ?
C9 C10 C11 C12 0.4(5) . . . . ?
C10 C11 C12 C13 -0.6(5) . . . . ?
C11 C12 C13 C8 0.2(5) . . . . ?
C9 C8 C13 C12 0.5(4) . . . . ?
N2 C8 C13 C12 179.5(3) . . . . ?
N4 C15 C16 C21 -175.6(3) . . . . ?
S2 C15 C16 C21 1.3(4) . . . . ?
N4 C15 C16 C17 2.1(5) . . . . ?
S2 C15 C16 C17 179.0(3) . . . . ?
C21 C16 C17 C18 2.9(5) . . . . ?
C15 C16 C17 C18 -174.9(3) . . . . ?
C16 C17 C18 C19 -1.3(6) . . . . ?
C17 C18 C19 C20 -1.6(6) . . . . ?
C17 C18 C19 Br2 176.8(3) . . . . ?
C18 C19 C20 C21 2.7(5) . . . . ?
Br2 C19 C20 C21 -175.7(2) . . . . ?
C19 C20 C21 C16 -1.0(5) . . . . ?
C17 C16 C21 C20 -1.8(5) . . . . ?
C15 C16 C21 C20 175.9(3) . . . . ?
C27 C22 C23 C24 -0.3(5) . . . . ?
N3 C22 C23 C24 176.9(3) . . . . ?
C22 C23 C24 C25 0.3(5) . . . . ?
C23 C24 C25 C26 -0.1(6) . . . . ?
C24 C25 C26 C27 -0.2(6) . . . . ?
C23 C22 C27 C26 0.1(5) . . . . ?
N3 C22 C27 C26 -177.2(3) . . . . ?
C25 C26 C27 C22 0.2(5) . . . . ?
C4 C7 N1 N2 179.9(2) . . . . ?
S1 C7 N1 N2 -0.1(3) . . . . ?
C7 N1 N2 C8 172.5(2) . . . . ?
C7 N1 N2 C14 -2.7(3) . . . . ?
C13 C8 N2 N1 -4.2(4) . . . . ?
C9 C8 N2 N1 174.7(2) . . . . ?
C13 C8 N2 C14 170.6(3) . . . . ?
C9 C8 N2 C14 -10.4(4) . . . . ?
N3 C14 N2 N1 127.1(2) . . . . ?
S2 C14 N2 N1 -115.0(2) . . . . ?
S1 C14 N2 N1 3.9(3) . . . . ?
N3 C14 N2 C8 -47.7(4) . . . . ?
S2 C14 N2 C8 70.2(3) . . . . ?
S1 C14 N2 C8 -170.9(2) . . . . ?
C27 C22 N3 N4 -2.9(4) . . . . ?
C23 C22 N3 N4 179.9(3) . . . . ?
C27 C22 N3 C14 -162.0(3) . . . . ?
C23 C22 N3 C14 20.8(4) . . . . ?
N2 C14 N3 N4 140.1(2) . . . . ?
S2 C14 N3 N4 16.5(3) . . . . ?
S1 C14 N3 N4 -102.2(2) . . . . ?
N2 C14 N3 C22 -60.7(4) . . . . ?
S2 C14 N3 C22 175.7(2) . . . . ?
S1 C14 N3 C22 57.0(3) . . . . ?
C16 C15 N4 N3 178.7(3) . . . . ?
S2 C15 N4 N3 1.7(3) . . . . ?
C22 N3 N4 C15 -173.6(2) . . . . ?
C14 N3 N4 C15 -12.8(3) . . . . ?
N1 C7 S1 C14 2.0(2) . . . . ?
C4 C7 S1 C14 -178.0(2) . . . . ?
N2 C14 S1 C7 -3.05(18) . . . . ?
N3 C14 S1 C7 -127.2(2) . . . . ?
S2 C14 S1 C7 118.22(15) . . . . ?
N4 C15 S2 C14 6.9(2) . . . . ?
C16 C15 S2 C14 -170.2(2) . . . . ?
N2 C14 S2 C15 -136.5(2) . . . . ?
N3 C14 S2 C15 -12.2(2) . . . . ?
S1 C14 S2 C15 108.59(15) . . . . ?
